data_1515067
loop_
_publ_author_name
'Johnston, Priscilla'
'Braybrook, Carl'
'Saito, Kei'

_publ_section_title
;
 Topochemical photo-reversible polymerization of a bioinspired monomer and
 its recovery and repolymerization after photo-depolymerization
;
_journal_issue 7
_journal_name_full 'Chemical Science'
_journal_page_first 2301
_journal_paper_doi 10.1039/c2sc20380d
_journal_volume 3
_journal_year 2012
_chemical_formula_moiety 'C24 H34 N4 O8, H2 O'
_chemical_formula_sum 'C24 H36 N4 O9'
_chemical_formula_weight 524.57
_chemical_name_common 'Hexyl-linked bis-thymine propanoate'
_chemical_name_systematic
;
Hexyl-linked bis-thymine propanoate
;
_space_group_IT_number 15
_symmetry_cell_setting monoclinic
_symmetry_space_group_name_Hall '-C 2yc'
_symmetry_space_group_name_H-M 'C 1 2/c 1'
_atom_sites_solution_hydrogens geom
_atom_sites_solution_primary direct
_atom_sites_solution_secondary difmap
_audit_creation_method SHELXL-97
_cell_angle_alpha 90.00
_cell_angle_beta 131.959(3)
_cell_angle_gamma 90.00
_cell_formula_units_Z 4
_cell_length_a 22.4706(5)
_cell_length_b 9.3600(19)
_cell_length_c 16.0501(3)
_cell_measurement_temperature 173(2)
_cell_volume 2510.3(5)
_computing_cell_refinement XDS
_computing_data_collection 'Blu Ice'
_computing_data_reduction XDS
_computing_molecular_graphics X-Seed
_computing_publication_material CIFTAB
_computing_structure_refinement 'SHELXL-97 (Sheldrick, 1997)'
_computing_structure_solution 'SHELXS-97 (Sheldrick, 1990)'
_diffrn_ambient_temperature 173(2)
_diffrn_measured_fraction_theta_full 0.983
_diffrn_measured_fraction_theta_max 0.983
_diffrn_measurement_device_type '\f goniostat with quantum 210r detector'
_diffrn_measurement_method 'f scan'
_diffrn_radiation_monochromator 'Silicon double crystal'
_diffrn_radiation_source 'MX1 Beamline, Australian Synchrotron'
_diffrn_radiation_type Synchrotron
_diffrn_radiation_wavelength 0.710699
_diffrn_reflns_av_R_equivalents 0.0422
_diffrn_reflns_av_sigmaI/netI 0.0213
_diffrn_reflns_limit_h_max 26
_diffrn_reflns_limit_h_min -26
_diffrn_reflns_limit_k_max 11
_diffrn_reflns_limit_k_min -11
_diffrn_reflns_limit_l_max 19
_diffrn_reflns_limit_l_min -19
_diffrn_reflns_number 15754
_diffrn_reflns_theta_full 25.00
_diffrn_reflns_theta_max 25.00
_diffrn_reflns_theta_min 2.49
_exptl_absorpt_coefficient_mu 0.107
_exptl_absorpt_correction_T_max 0.9989
_exptl_absorpt_correction_T_min 0.9979
_exptl_crystal_colour Colourless
_exptl_crystal_density_diffrn 1.388
_exptl_crystal_density_method 'not measured'
_exptl_crystal_description Prism
_exptl_crystal_F_000 1120
_exptl_crystal_size_max 0.02
_exptl_crystal_size_mid 0.02
_exptl_crystal_size_min 0.02
_refine_diff_density_max 0.298
_refine_diff_density_min -0.243
_refine_diff_density_rms 0.051
_refine_ls_extinction_method none
_refine_ls_goodness_of_fit_ref 1.087
_refine_ls_hydrogen_treatment mixed
_refine_ls_matrix_type full
_refine_ls_number_parameters 174
_refine_ls_number_reflns 2179
_refine_ls_number_restraints 0
_refine_ls_restrained_S_all 1.087
_refine_ls_R_factor_all 0.0498
_refine_ls_R_factor_gt 0.0459
_refine_ls_shift/su_max 0.000
_refine_ls_shift/su_mean 0.000
_refine_ls_structure_factor_coef Fsqd
_refine_ls_weighting_details 'calc w=1/[\s^2^(Fo^2^)+(0.0614P)^2^+3.5841P] where P=(Fo^2^+2Fc^2^)/3'
_refine_ls_weighting_scheme calc
_refine_ls_wR_factor_gt 0.1191
_refine_ls_wR_factor_ref 0.1217
_reflns_number_gt 1961
_reflns_number_total 2179
_reflns_threshold_expression >2sigma(I)
_cod_data_source_file c2sc20380d.txt
_cod_data_source_block Compound2
_cod_original_sg_symbol_H-M C2/c
_cod_database_code 1515067

loop_
_symmetry_equiv_pos_as_xyz
'x, y, z'
'-x, y, -z+1/2'
'x+1/2, y+1/2, z'
'-x+1/2, y+1/2, -z+1/2'
'-x, -y, -z'
'x, -y, z-1/2'
'-x+1/2, -y+1/2, -z'
'x+1/2, -y+1/2, z-1/2'

loop_
_atom_site_label
_atom_site_type_symbol
_atom_site_fract_x
_atom_site_fract_y
_atom_site_fract_z
_atom_site_U_iso_or_equiv
_atom_site_adp_type
_atom_site_occupancy
_atom_site_symmetry_multiplicity
_atom_site_calc_flag
_atom_site_refinement_flags
O1 O 0.53358(8) 0.33511(15) 0.64011(11) 0.0257(3) Uani 1 1 d .
O2 O 0.35979(8) 0.00711(14) 0.36849(11) 0.0251(3) Uani 1 1 d .
O3 O 0.78269(7) 0.18225(14) 0.70111(11) 0.0255(3) Uani 1 1 d .
N4 N 0.44466(8) 0.17344(16) 0.50296(12) 0.0185(3) Uani 1 1 d .
O5 O 0.67938(8) 0.21371(16) 0.51645(11) 0.0299(4) Uani 1 1 d .
N6 N 0.53363(8) 0.29770(16) 0.50037(12) 0.0185(3) Uani 1 1 d .
C7 C 0.50215(10) 0.22909(19) 0.40231(14) 0.0197(4) Uani 1 1 d .
H7 H 0.5223 0.2524 0.3676 0.024 Uiso 1 1 calc R
C8 C 0.41220(10) 0.09635(19) 0.40550(14) 0.0188(4) Uani 1 1 d .
C9 C 0.40775(10) 0.1507(2) 0.55096(14) 0.0212(4) Uani 1 1 d .
H9A H 0.4468 0.1757 0.6315 0.025 Uiso 1 1 calc R
H9B H 0.3938 0.0485 0.5444 0.025 Uiso 1 1 calc R
C11 C 0.50589(10) 0.27232(19) 0.55370(14) 0.0191(4) Uani 1 1 d .
C12 C 0.44411(10) 0.13070(19) 0.35409(14) 0.0195(4) Uani 1 1 d .
C13 C 0.59968(10) 0.4004(2) 0.55231(15) 0.0240(4) Uani 1 1 d .
H13A H 0.5896 0.4840 0.5792 0.029 Uiso 1 1 calc R
H13B H 0.6007 0.4345 0.4949 0.029 Uiso 1 1 calc R
C14 C 0.40812(11) 0.0567(2) 0.24657(15) 0.0264(4) Uani 1 1 d .
H14A H 0.4330 0.0927 0.2187 0.040 Uiso 1 1 calc R
H14B H 0.3504 0.0754 0.1909 0.040 Uiso 1 1 calc R
H14C H 0.4174 -0.0464 0.2598 0.040 Uiso 1 1 calc R
C15 C 0.29078(10) 0.2134(2) 0.53531(15) 0.0213(4) Uani 1 1 d .
H15A H 0.2837 0.1092 0.5360 0.026 Uiso 1 1 calc R
H15B H 0.3253 0.2483 0.6134 0.026 Uiso 1 1 calc R
C16 C 0.68075(11) 0.3371(2) 0.64974(15) 0.0249(4) Uani 1 1 d .
H16A H 0.7196 0.4156 0.6945 0.030 Uiso 1 1 calc R
H16B H 0.6763 0.2839 0.6987 0.030 Uiso 1 1 calc R
C17 C 0.71184(11) 0.2384(2) 0.61260(15) 0.0225(4) Uani 1 1 d .
C18 C 0.81816(12) 0.0878(2) 0.67290(17) 0.0305(5) Uani 1 1 d .
H18A H 0.8233 0.1383 0.6245 0.046 Uiso 1 1 calc R
H18B H 0.7839 0.0037 0.6334 0.046 Uiso 1 1 calc R
H18C H 0.8712 0.0574 0.7417 0.046 Uiso 1 1 calc R
C19 C 0.33243(11) 0.2414(2) 0.49103(15) 0.0221(4) Uani 1 1 d .
H19A H 0.2948 0.2202 0.4098 0.027 Uiso 1 1 calc R
H19B H 0.3470 0.3437 0.5011 0.027 Uiso 1 1 calc R
O4 O 0.5000 0.5083(3) 0.7500 0.0459(6) Uani 1 2 d S
H1 H 0.4940(18) 0.451(3) 0.788(2) 0.063(9) Uiso 1 1 d .

loop_
_atom_site_aniso_label
_atom_site_aniso_U_11
_atom_site_aniso_U_22
_atom_site_aniso_U_33
_atom_site_aniso_U_23
_atom_site_aniso_U_13
_atom_site_aniso_U_12
O1 0.0238(7) 0.0315(7) 0.0232(7) -0.0083(6) 0.0163(6) -0.0044(6)
O2 0.0216(7) 0.0262(7) 0.0256(7) -0.0018(5) 0.0150(6) -0.0052(5)
O3 0.0199(7) 0.0281(7) 0.0248(7) -0.0005(5) 0.0134(6) 0.0009(5)
N4 0.0162(7) 0.0223(8) 0.0191(7) 0.0021(6) 0.0126(6) 0.0008(6)
O5 0.0255(7) 0.0390(8) 0.0266(8) 0.0015(6) 0.0180(6) 0.0018(6)
N6 0.0154(7) 0.0199(8) 0.0210(7) -0.0010(6) 0.0125(6) -0.0006(6)
C7 0.0186(9) 0.0238(9) 0.0195(9) 0.0024(7) 0.0138(8) 0.0031(7)
C8 0.0149(8) 0.0199(9) 0.0183(8) 0.0027(7) 0.0098(7) 0.0034(7)
C9 0.0181(9) 0.0289(10) 0.0204(9) 0.0021(7) 0.0144(8) 0.0007(7)
C11 0.0167(9) 0.0208(9) 0.0191(9) 0.0009(7) 0.0117(7) 0.0035(7)
C12 0.0169(8) 0.0223(9) 0.0181(8) 0.0017(7) 0.0113(7) 0.0040(7)
C13 0.0219(9) 0.0221(9) 0.0279(10) -0.0031(8) 0.0166(8) -0.0039(7)
C14 0.0224(9) 0.0341(11) 0.0221(9) -0.0049(8) 0.0147(8) -0.0004(8)
C15 0.0203(9) 0.0249(9) 0.0217(9) 0.0022(7) 0.0153(8) 0.0025(7)
C16 0.0184(9) 0.0288(10) 0.0243(9) -0.0028(8) 0.0129(8) -0.0035(7)
C17 0.0184(9) 0.0245(9) 0.0229(9) 0.0002(7) 0.0132(8) -0.0036(7)
C18 0.0273(10) 0.0305(11) 0.0317(10) 0.0011(8) 0.0188(9) 0.0048(8)
C19 0.0208(9) 0.0240(9) 0.0253(9) 0.0029(7) 0.0170(8) 0.0013(7)
O4 0.0749(18) 0.0337(12) 0.0692(17) 0.000 0.0648(16) 0.000

loop_
_atom_type_symbol
_atom_type_description
_atom_type_scat_dispersion_real
_atom_type_scat_dispersion_imag
_atom_type_scat_source
C C 0.0033 0.0016 'International Tables Vol C Tables 4.2.6.8 and 6.1.1.4'
H H 0.0000 0.0000 'International Tables Vol C Tables 4.2.6.8 and 6.1.1.4'
N N 0.0061 0.0033 'International Tables Vol C Tables 4.2.6.8 and 6.1.1.4'
O O 0.0106 0.0060 'International Tables Vol C Tables 4.2.6.8 and 6.1.1.4'

loop_
_geom_angle_atom_site_label_1
_geom_angle_atom_site_label_2
_geom_angle_atom_site_label_3
_geom_angle
_geom_angle_site_symmetry_1
C17 O3 C18 114.73(14) .
C11 N4 C8 124.79(14) .
C11 N4 C9 118.27(14) .
C8 N4 C9 116.88(14) .
C11 N6 C7 122.00(15) .
C11 N6 C13 117.72(15) .
C7 N6 C13 120.27(15) .
C12 C7 N6 122.51(16) .
O2 C8 N4 120.33(16) .
O2 C8 C12 123.89(16) .
N4 C8 C12 115.78(15) .
N4 C9 C19 111.31(14) .
O1 C11 N6 121.53(16) .
O1 C11 N4 122.66(16) .
N6 C11 N4 115.80(15) .
C7 C12 C8 119.04(16) .
C7 C12 C14 123.36(16) .
C8 C12 C14 117.57(16) .
N6 C13 C16 112.90(15) .
C15 C15 C19 112.43(18) 7_556
C17 C16 C13 112.81(16) .
O5 C17 O3 123.52(18) .
O5 C17 C16 125.49(17) .
O3 C17 C16 110.97(15) .
C9 C19 C15 112.13(14) .

loop_
_geom_bond_atom_site_label_1
_geom_bond_atom_site_label_2
_geom_bond_distance
_geom_bond_site_symmetry_2
O1 C11 1.226(2) .
O2 C8 1.226(2) .
O3 C17 1.343(2) .
O3 C18 1.451(2) .
N4 C11 1.384(2) .
N4 C8 1.405(2) .
N4 C9 1.477(2) .
O5 C17 1.209(2) .
N6 C11 1.375(2) .
N6 C7 1.379(2) .
N6 C13 1.472(2) .
C7 C12 1.341(3) .
C8 C12 1.445(2) .
C9 C19 1.528(3) .
C12 C14 1.499(2) .
C13 C16 1.519(3) .
C15 C15 1.528(3) 7_556
C15 C19 1.530(2) .
C16 C17 1.501(3) .
